data_2021230
loop_
_publ_author_name
'Roitershtein, Dmitrii M.'
'Minashina, Kseniya I.'
'Minyaev, Mikhail E.'
'Ananyev, Ivan V.'
'Lyssenko, Konstantin A.'
'Tavtorkin, Alexander N.'
'Nifant'ev, Ilya E.'

_publ_section_title
;
 Different coordination modes of
 <i>trans</i>-2-{[(2-methoxyphenyl)imino]methyl}phenoxide in rare-earth
 complexes: influence of the metal cation radius and the number of ligands
 on steric congestion and ligand coordination modes
;
_journal_issue 10
_journal_name_full 'Acta Crystallographica Section C'
_journal_page_first 1105
_journal_page_last 1115
_journal_paper_doi 10.1107/S2053229618012421
_journal_volume 74
_journal_year 2018
_chemical_formula_iupac '[La (C14 H12 N O2)3], 2C4 H8 O'
_chemical_formula_moiety 'C42 H36 N3 Nd O6, 2(C4 H8 O)'
_chemical_formula_sum 'C50 H52 N3 Nd O8'
_chemical_formula_weight 967.18
_chemical_name_systematic
'Tris(2-{[(2-methoxyphenyl)imino]methyl}phenolato-\k^3^<i>O</i>^1^,<i>N</i>,<i>O</i>^2^)neodymium tetrahydrofuran disolvate'
_space_group_crystal_system triclinic
_space_group_IT_number 2
_space_group_name_Hall '-P 1'
_space_group_name_H-M_alt 'P -1'
_symmetry_space_group_name_Hall '-P 1'
_symmetry_space_group_name_H-M 'P -1'
_atom_sites_solution_hydrogens geom
_atom_sites_solution_primary direct
_atom_sites_solution_secondary difmap
_audit_creation_method SHELXL-2017/1
_cell_angle_alpha 69.7580(10)
_cell_angle_beta 74.7970(10)
_cell_angle_gamma 69.5020(10)
_cell_formula_units_Z 2
_cell_length_a 11.1951(6)
_cell_length_b 14.8767(8)
_cell_length_c 15.1894(8)
_cell_measurement_reflns_used 999
_cell_measurement_temperature 120(2)
_cell_measurement_theta_max 30
_cell_measurement_theta_min 3
_cell_volume 2194.4(2)
_computing_cell_refinement
;
SAINT (Bruker, 2008)
;
_computing_data_collection
;
<i>APEX2</i> (Bruker, 2008)
;
_computing_data_reduction
;
SAINT (Bruker, 2008)
;
_computing_molecular_graphics
;
SHELXTL (Sheldrick, 2015b)
;
_computing_publication_material
;
SHELXTL (Sheldrick, 2015b)
;
_computing_structure_refinement
;
SHELXL2017 (Sheldrick, 2015a)
;
_computing_structure_solution
;
SHELXS (Sheldrick, 2008)
;
_diffrn_ambient_temperature 120(2)
_diffrn_measured_fraction_theta_full 1.000
_diffrn_measured_fraction_theta_max 1.000
_diffrn_measurement_device_type 'Bruker APEXII CCD'
_diffrn_measurement_method '\f and \w scans'
_diffrn_radiation_monochromator graphite
_diffrn_radiation_source 'fine-focus sealed tube'
_diffrn_radiation_type MoK\a
_diffrn_radiation_wavelength 0.71073
_diffrn_reflns_av_R_equivalents 0.0333
_diffrn_reflns_limit_h_max 14
_diffrn_reflns_limit_h_min -14
_diffrn_reflns_limit_k_max 19
_diffrn_reflns_limit_k_min -19
_diffrn_reflns_limit_l_max 20
_diffrn_reflns_limit_l_min -20
_diffrn_reflns_number 34010
_diffrn_reflns_theta_full 25.242
_diffrn_reflns_theta_max 27.999
_diffrn_reflns_theta_min 1.968
_exptl_absorpt_coefficient_mu 1.242
_exptl_absorpt_correction_T_max 0.7560
_exptl_absorpt_correction_T_min 0.6499
_exptl_absorpt_correction_type multi-scan
_exptl_absorpt_process_details
;
(SADABS; Bruker, 2008)
;
_exptl_crystal_colour brown
_exptl_crystal_density_diffrn 1.464
_exptl_crystal_density_method 'not measured'
_exptl_crystal_description prism
_exptl_crystal_F_000 994
_exptl_crystal_size_max 0.41
_exptl_crystal_size_mid 0.29
_exptl_crystal_size_min 0.21
_refine_diff_density_max 0.986
_refine_diff_density_min -0.633
_refine_ls_extinction_method none
_refine_ls_goodness_of_fit_ref 1.041
_refine_ls_hydrogen_treatment constr
_refine_ls_matrix_type full
_refine_ls_number_parameters 596
_refine_ls_number_reflns 10582
_refine_ls_number_restraints 20
_refine_ls_restrained_S_all 1.041
_refine_ls_R_factor_all 0.0331
_refine_ls_R_factor_gt 0.0269
_refine_ls_shift/su_max 0.001
_refine_ls_shift/su_mean 0.000
_refine_ls_structure_factor_coef Fsqd
_refine_ls_weighting_details 'w=1/[\s^2^(Fo^2^)+(0.0327P)^2^+0.9562P] where P=(Fo^2^+2Fc^2^)/3'
_refine_ls_weighting_scheme calc
_refine_ls_wR_factor_gt 0.0617
_refine_ls_wR_factor_ref 0.0638
_reflns_number_gt 9480
_reflns_number_total 10582
_reflns_threshold_expression 'I > 2\s(I)'
_cod_data_source_file jx3019sup1.cif
_cod_data_source_block mol2
_cod_depositor_comments 'Adding full bibliography for 2021229--2021233.cif.'
_cod_database_code 2021230
_cod_database_fobs_code 2021230
_shelx_space_group_comment
;
The symmetry employed for this shelxl refinement is uniquely defined
by the following loop, which should always be used as a source of
symmetry information in preference to the above space-group names.
They are only intended as comments.
;
_shelx_estimated_absorpt_t_min 0.630
_shelx_estimated_absorpt_t_max 0.780

loop_
_space_group_symop_operation_xyz
'x, y, z'
'-x, -y, -z'

loop_
_atom_site_type_symbol
_atom_site_label
_atom_site_fract_x
_atom_site_fract_y
_atom_site_fract_z
_atom_site_U_iso_or_equiv
_atom_site_adp_type
_atom_site_calc_flag
_atom_site_occupancy
_atom_site_disorder_assembly
_atom_site_disorder_group
Nd Nd1 0.88487(2) 0.37135(2) 0.32444(2) 0.01386(4) Uani d 1 . .
O O1 0.80997(14) 0.54187(11) 0.25778(10) 0.0189(3) Uani d 1 . .
C C1 0.7271(2) 0.59427(15) 0.19942(15) 0.0181(4) Uani d 1 . .
C C2 0.7550(2) 0.67225(17) 0.11921(16) 0.0254(5) Uani d 1 . .
H H2 0.832995 0.688538 0.110287 0.030 Uiso calc 1 . .
C C3 0.6722(3) 0.72521(19) 0.05365(17) 0.0312(5) Uani d 1 . .
H H3 0.695398 0.775694 -0.000315 0.037 Uiso calc 1 . .
C C4 0.5553(2) 0.7060(2) 0.06519(17) 0.0327(6) Uani d 1 . .
H H4 0.499127 0.742059 0.019363 0.039 Uiso calc 1 . .
C C5 0.5227(2) 0.63335(18) 0.14476(17) 0.0270(5) Uani d 1 . .
H H5 0.441868 0.621109 0.154175 0.032 Uiso calc 1 . .
C C6 0.6056(2) 0.57680(16) 0.21242(15) 0.0193(4) Uani d 1 . .
C C7 0.5607(2) 0.50368(16) 0.29465(15) 0.0191(4) Uani d 1 . .
H H7 0.471591 0.507951 0.305994 0.023 Uiso calc 1 . .
N N1 0.63081(16) 0.43393(13) 0.35322(12) 0.0165(3) Uani d 1 . .
C C8 0.5690(2) 0.37258(17) 0.43312(14) 0.0186(4) Uani d 1 . .
C C9 0.4557(2) 0.40896(19) 0.49135(16) 0.0227(5) Uani d 1 . .
H H9 0.411961 0.478487 0.476340 0.027 Uiso calc 1 . .
C C10 0.4070(2) 0.3434(2) 0.57132(16) 0.0307(6) Uani d 1 . .
H H10 0.331764 0.368418 0.612362 0.037 Uiso calc 1 . .
C C11 0.4674(3) 0.2422(2) 0.59121(17) 0.0366(6) Uani d 1 . .
H H11 0.432221 0.197703 0.645117 0.044 Uiso calc 1 . .
C C12 0.5794(2) 0.2044(2) 0.53333(17) 0.0313(5) Uani d 1 . .
H H12 0.620096 0.134447 0.546757 0.038 Uiso calc 1 . .
C C13 0.6307(2) 0.27015(17) 0.45589(15) 0.0215(4) Uani d 1 . .
O O2 0.74504(15) 0.24131(11) 0.39624(11) 0.0229(3) Uani d 1 . .
C C14 0.7790(3) 0.14353(19) 0.3847(2) 0.0367(6) Uani d 1 . .
H H14A 0.703025 0.132351 0.374599 0.055 Uiso calc 1 . .
H H14B 0.809987 0.093379 0.441911 0.055 Uiso calc 1 . .
H H14C 0.847412 0.137851 0.329616 0.055 Uiso calc 1 . .
O O3 0.83187(14) 0.37673(12) 0.47760(10) 0.0222(3) Uani d 1 . .
C C15 0.8756(2) 0.37267(15) 0.55082(14) 0.0160(4) Uani d 1 . .
C C16 0.7962(2) 0.36216(17) 0.64131(15) 0.0203(4) Uani d 1 . .
H H16 0.712589 0.355584 0.648140 0.024 Uiso calc 1 . .
C C17 0.8375(2) 0.36126(17) 0.71959(15) 0.0233(5) Uani d 1 . .
H H17 0.781915 0.354057 0.779213 0.028 Uiso calc 1 . .
C C18 0.9594(2) 0.37076(18) 0.71272(15) 0.0238(5) Uani d 1 . .
H H18 0.986685 0.371366 0.766653 0.029 Uiso calc 1 . .
C C19 1.0396(2) 0.37924(16) 0.62603(15) 0.0199(4) Uani d 1 . .
H H19 1.122619 0.386013 0.620833 0.024 Uiso calc 1 . .
C C20 1.0020(2) 0.37818(15) 0.54465(14) 0.0161(4) Uani d 1 . .
C C21 1.09777(19) 0.38312(15) 0.45913(14) 0.0166(4) Uani d 1 . .
H H21 1.174193 0.395153 0.462422 0.020 Uiso calc 1 . .
N N2 1.09278(16) 0.37327(13) 0.37879(12) 0.0153(3) Uani d 1 . .
C C22 1.20735(19) 0.37208(15) 0.30922(14) 0.0163(4) Uani d 1 . .
C C23 1.3324(2) 0.33635(17) 0.33056(16) 0.0202(4) Uani d 1 . .
H H23 1.344770 0.313039 0.395090 0.024 Uiso calc 1 . .
C C24 1.4391(2) 0.33435(18) 0.25891(17) 0.0249(5) Uani d 1 . .
H H24 1.523695 0.310536 0.274425 0.030 Uiso calc 1 . .
C C25 1.4217(2) 0.3672(2) 0.16490(17) 0.0279(5) Uani d 1 . .
H H25 1.494809 0.366061 0.115934 0.033 Uiso calc 1 . .
C C26 1.2985(2) 0.40169(18) 0.14133(16) 0.0238(5) Uani d 1 . .
H H26 1.286919 0.423732 0.076696 0.029 Uiso calc 1 . .
C C27 1.1927(2) 0.40353(16) 0.21351(15) 0.0176(4) Uani d 1 . .
O O4 1.06701(14) 0.43495(12) 0.19699(10) 0.0189(3) Uani d 1 . .
C C28 1.0471(2) 0.47289(19) 0.09954(14) 0.0239(5) Uani d 1 . .
H H28A 1.081889 0.530152 0.067546 0.036 Uiso calc 1 . .
H H28B 0.954374 0.494072 0.097166 0.036 Uiso calc 1 . .
H H28C 1.091382 0.420313 0.067466 0.036 Uiso calc 1 . .
O O5 0.82850(14) 0.36269(12) 0.19364(10) 0.0209(3) Uani d 1 . .
C C29 0.8539(2) 0.32021(17) 0.12708(14) 0.0193(4) Uani d 1 . .
C C30 0.7655(2) 0.35165(19) 0.06263(15) 0.0246(5) Uani d 1 . .
H H30 0.687757 0.403529 0.069564 0.029 Uiso calc 1 . .
C C31 0.7904(3) 0.3085(2) -0.00967(16) 0.0322(6) Uani d 1 . .
H H31 0.729104 0.330325 -0.051171 0.039 Uiso calc 1 . .
C C32 0.9047(3) 0.2329(2) -0.02267(17) 0.0351(6) Uani d 1 . .
H H32 0.922035 0.204300 -0.073400 0.042 Uiso calc 1 . .
C C33 0.9913(3) 0.20050(19) 0.03843(16) 0.0298(5) Uani d 1 . .
H H33 1.068687 0.148833 0.029661 0.036 Uiso calc 1 . .
C C34 0.9690(2) 0.24178(17) 0.11433(15) 0.0207(4) Uani d 1 . .
C C35 1.0629(2) 0.19917(17) 0.17766(16) 0.0231(5) Uani d 1 . .
H H35 1.136912 0.147811 0.162355 0.028 Uiso calc 1 . .
N N3 1.05773(17) 0.22308(14) 0.25316(13) 0.0202(4) Uani d 1 . .
C C36 1.1629(2) 0.16946(16) 0.30488(17) 0.0237(5) Uani d 1 . .
C C37 1.2921(2) 0.14392(19) 0.2615(2) 0.0330(6) Uani d 1 . .
H H37 1.313047 0.159678 0.194220 0.040 Uiso calc 1 . .
C C38 1.3893(3) 0.0957(2) 0.3167(3) 0.0437(7) Uani d 1 . .
H H38 1.476951 0.077995 0.287290 0.052 Uiso calc 1 . .
C C39 1.3587(3) 0.0734(2) 0.4143(3) 0.0462(8) Uani d 1 . .
H H39 1.425971 0.040211 0.451627 0.055 Uiso calc 1 . .
C C40 1.2308(3) 0.09872(19) 0.4595(2) 0.0377(6) Uani d 1 . .
H H40 1.210780 0.083200 0.526859 0.045 Uiso calc 1 . .
C C41 1.1337(2) 0.14701(17) 0.40401(18) 0.0258(5) Uani d 1 . .
O O6 1.00416(16) 0.17787(12) 0.43951(11) 0.0268(4) Uani d 1 . .
C C42 0.9651(3) 0.1443(2) 0.54049(17) 0.0359(6) Uani d 1 . .
H H42A 0.989646 0.071011 0.561289 0.054 Uiso calc 1 . .
H H42B 0.871220 0.170721 0.556171 0.054 Uiso calc 1 . .
H H42C 1.007846 0.168128 0.572888 0.054 Uiso calc 1 . .
O O7A 0.7607(7) 0.9863(5) 0.2928(4) 0.0602(15) Uani d 0.695(9) A 1
C C43A 0.7830(14) 1.0487(7) 0.1975(5) 0.082(2) Uani d 0.695(9) A 1
H H43A 0.859752 1.071440 0.188300 0.099 Uiso calc 0.695(9) A 1
H H43B 0.707401 1.108259 0.185160 0.099 Uiso calc 0.695(9) A 1
C C46A 0.8153(9) 0.8873(5) 0.2814(6) 0.072(2) Uani d 0.695(9) A 1
H H46A 0.782710 0.838228 0.337115 0.086 Uiso calc 0.695(9) A 1
H H46B 0.910759 0.867479 0.273979 0.086 Uiso calc 0.695(9) A 1
C C45A 0.7734(8) 0.8926(5) 0.1932(4) 0.0685(17) Uani d 0.695(9) A 1
H H45A 0.680105 0.898974 0.203059 0.082 Uiso calc 0.695(9) A 1
H H45B 0.824483 0.834671 0.168323 0.082 Uiso calc 0.695(9) A 1
C C44A 0.8046(10) 0.9877(6) 0.1310(4) 0.090(3) Uani d 0.695(9) A 1
H H44A 0.895372 0.973262 0.098494 0.107 Uiso calc 0.695(9) A 1
H H44B 0.747036 1.023406 0.082418 0.107 Uiso calc 0.695(9) A 1
O O7B 0.8101(16) 0.9804(13) 0.2793(11) 0.0602(15) Uani d 0.305(9) A 2
C C43B 0.759(3) 1.0631(16) 0.2025(14) 0.082(2) Uani d 0.305(9) A 2
H H43C 0.826995 1.096437 0.166541 0.099 Uiso calc 0.305(9) A 2
H H43D 0.686201 1.112159 0.229295 0.099 Uiso calc 0.305(9) A 2
C C46B 0.785(3) 0.8965(15) 0.2697(13) 0.072(2) Uani d 0.305(9) A 2
H H46C 0.700235 0.888419 0.307381 0.086 Uiso calc 0.305(9) A 2
H H46D 0.853325 0.833873 0.290167 0.086 Uiso calc 0.305(9) A 2
C C45B 0.7829(19) 0.9238(11) 0.1651(12) 0.0685(17) Uani d 0.305(9) A 2
H H45C 0.737396 0.884309 0.152342 0.082 Uiso calc 0.305(9) A 2
H H45D 0.872132 0.910231 0.129702 0.082 Uiso calc 0.305(9) A 2
C C44B 0.713(2) 1.0335(11) 0.1350(11) 0.090(3) Uani d 0.305(9) A 2
H H44C 0.742370 1.065747 0.067613 0.107 Uiso calc 0.305(9) A 2
H H44D 0.618114 1.046641 0.147006 0.107 Uiso calc 0.305(9) A 2
O O8A 0.2528(5) 0.0035(4) 0.0896(5) 0.0777(16) Uani d 0.623(5) B 1
C C47A 0.2151(9) -0.0787(8) 0.1613(6) 0.098(3) Uani d 0.623(5) B 1
H H47A 0.243910 -0.138578 0.137990 0.118 Uiso calc 0.623(5) B 1
H H47B 0.120154 -0.061222 0.180840 0.118 Uiso calc 0.623(5) B 1
C C48A 0.2819(6) -0.0968(5) 0.2426(4) 0.0691(18) Uani d 0.623(5) B 1
H H48A 0.244438 -0.042186 0.273598 0.083 Uiso calc 0.623(5) B 1
H H48B 0.280847 -0.161671 0.290694 0.083 Uiso calc 0.623(5) B 1
C C49A 0.4149(6) -0.0973(5) 0.1875(4) 0.0665(18) Uani d 0.623(5) B 1
H H49A 0.459857 -0.070067 0.215904 0.080 Uiso calc 0.623(5) B 1
H H49B 0.467719 -0.165759 0.185286 0.080 Uiso calc 0.623(5) B 1
C C50A 0.3896(6) -0.0310(4) 0.0902(5) 0.079(2) Uani d 0.623(5) B 1
H H50A 0.423943 0.026783 0.073515 0.095 Uiso calc 0.623(5) B 1
H H50B 0.433649 -0.068674 0.042603 0.095 Uiso calc 0.623(5) B 1
O O8B 0.3017(10) -0.0182(9) 0.0840(9) 0.0777(16) Uani d 0.377(5) B 2
C C47B 0.1917(14) -0.0562(16) 0.1141(7) 0.098(3) Uani d 0.377(5) B 2
H H47C 0.208086 -0.114562 0.090717 0.118 Uiso calc 0.377(5) B 2
H H47D 0.114079 -0.004088 0.090907 0.118 Uiso calc 0.377(5) B 2
C C49B 0.3158(9) -0.1269(8) 0.2319(8) 0.0665(18) Uani d 0.377(5) B 2
H H49C 0.326181 -0.124712 0.293775 0.080 Uiso calc 0.377(5) B 2
H H49D 0.349203 -0.197330 0.229747 0.080 Uiso calc 0.377(5) B 2
C C48B 0.1756(10) -0.0859(7) 0.2206(7) 0.0691(18) Uani d 0.377(5) B 2
H H48C 0.129188 -0.137585 0.250504 0.083 Uiso calc 0.377(5) B 2
H H48D 0.130762 -0.027792 0.246317 0.083 Uiso calc 0.377(5) B 2
C C50B 0.3893(10) -0.0638(8) 0.1518(9) 0.079(2) Uani d 0.377(5) B 2
H H50C 0.405015 -0.013119 0.172263 0.095 Uiso calc 0.377(5) B 2
H H50D 0.472797 -0.105311 0.126005 0.095 Uiso calc 0.377(5) B 2

loop_
_atom_site_aniso_label
_atom_site_aniso_U_11
_atom_site_aniso_U_22
_atom_site_aniso_U_33
_atom_site_aniso_U_12
_atom_site_aniso_U_13
_atom_site_aniso_U_23
Nd1 0.01245(5) 0.01877(6) 0.01095(5) -0.00422(4) -0.00305(4) -0.00427(4)
O1 0.0182(7) 0.0202(8) 0.0193(7) -0.0063(6) -0.0053(6) -0.0045(6)
C1 0.0197(10) 0.0163(10) 0.0178(10) -0.0020(8) -0.0033(8) -0.0071(8)
C2 0.0266(12) 0.0233(12) 0.0238(11) -0.0070(9) -0.0026(9) -0.0047(9)
C3 0.0369(14) 0.0254(13) 0.0217(11) -0.0036(11) -0.0050(10) -0.0005(10)
C4 0.0294(13) 0.0355(14) 0.0228(11) 0.0033(11) -0.0120(10) -0.0026(10)
C5 0.0204(11) 0.0322(13) 0.0261(11) -0.0013(10) -0.0073(9) -0.0090(10)
C6 0.0185(10) 0.0190(10) 0.0184(10) -0.0009(8) -0.0044(8) -0.0064(8)
C7 0.0136(9) 0.0246(11) 0.0220(10) -0.0042(8) -0.0027(8) -0.0116(9)
N1 0.0147(8) 0.0206(9) 0.0170(8) -0.0056(7) -0.0019(7) -0.0085(7)
C8 0.0166(10) 0.0279(11) 0.0166(9) -0.0103(9) -0.0026(8) -0.0087(8)
C9 0.0153(10) 0.0370(13) 0.0229(11) -0.0081(9) -0.0039(8) -0.0155(10)
C10 0.0185(11) 0.0592(18) 0.0196(11) -0.0172(11) 0.0020(9) -0.0150(11)
C11 0.0310(13) 0.0555(18) 0.0203(11) -0.0238(13) -0.0004(10) 0.0019(11)
C12 0.0287(13) 0.0327(14) 0.0281(12) -0.0140(11) -0.0051(10) 0.0026(10)
C13 0.0180(10) 0.0293(12) 0.0183(10) -0.0096(9) -0.0030(8) -0.0053(9)
O2 0.0210(8) 0.0199(8) 0.0262(8) -0.0074(6) 0.0018(6) -0.0072(6)
C14 0.0372(14) 0.0271(13) 0.0497(16) -0.0135(11) 0.0031(12) -0.0186(12)
O3 0.0179(7) 0.0365(9) 0.0145(7) -0.0090(7) -0.0033(6) -0.0081(6)
C15 0.0172(10) 0.0173(10) 0.0120(9) -0.0026(8) -0.0032(7) -0.0043(8)
C16 0.0165(10) 0.0256(11) 0.0170(10) -0.0050(9) -0.0011(8) -0.0060(8)
C17 0.0228(11) 0.0291(12) 0.0137(9) -0.0041(9) -0.0005(8) -0.0063(9)
C18 0.0269(12) 0.0301(12) 0.0168(10) -0.0047(10) -0.0073(9) -0.0103(9)
C19 0.0203(10) 0.0237(11) 0.0185(10) -0.0059(9) -0.0055(8) -0.0079(8)
C20 0.0182(10) 0.0171(10) 0.0125(9) -0.0039(8) -0.0040(8) -0.0037(8)
C21 0.0147(9) 0.0170(10) 0.0187(10) -0.0039(8) -0.0040(8) -0.0055(8)
N2 0.0148(8) 0.0185(9) 0.0126(8) -0.0052(7) -0.0023(6) -0.0040(7)
C22 0.0156(9) 0.0186(10) 0.0170(9) -0.0059(8) -0.0013(8) -0.0077(8)
C23 0.0174(10) 0.0249(11) 0.0221(10) -0.0054(9) -0.0041(8) -0.0113(9)
C24 0.0153(10) 0.0349(13) 0.0291(12) -0.0059(9) -0.0024(9) -0.0165(10)
C25 0.0193(11) 0.0433(15) 0.0243(11) -0.0127(10) 0.0054(9) -0.0161(11)
C26 0.0214(11) 0.0343(13) 0.0169(10) -0.0110(10) 0.0002(8) -0.0080(9)
C27 0.0160(10) 0.0213(11) 0.0181(10) -0.0063(8) -0.0030(8) -0.0074(8)
O4 0.0150(7) 0.0298(8) 0.0113(6) -0.0078(6) -0.0019(5) -0.0040(6)
C28 0.0237(11) 0.0358(13) 0.0126(9) -0.0121(10) -0.0041(8) -0.0026(9)
O5 0.0177(7) 0.0285(8) 0.0182(7) -0.0036(6) -0.0052(6) -0.0100(6)
C29 0.0210(10) 0.0276(11) 0.0126(9) -0.0147(9) 0.0006(8) -0.0043(8)
C30 0.0225(11) 0.0393(14) 0.0147(10) -0.0155(10) -0.0022(8) -0.0047(9)
C31 0.0360(14) 0.0536(17) 0.0167(10) -0.0256(13) -0.0056(10) -0.0075(11)
C32 0.0480(16) 0.0510(17) 0.0187(11) -0.0259(14) -0.0006(11) -0.0163(11)
C33 0.0383(14) 0.0329(13) 0.0219(11) -0.0144(11) 0.0028(10) -0.0136(10)
C34 0.0235(11) 0.0251(11) 0.0162(10) -0.0111(9) 0.0003(8) -0.0077(8)
C35 0.0216(11) 0.0232(11) 0.0240(11) -0.0064(9) 0.0002(9) -0.0091(9)
N3 0.0184(9) 0.0198(9) 0.0219(9) -0.0034(7) -0.0059(7) -0.0053(7)
C36 0.0214(11) 0.0161(10) 0.0335(12) 0.0002(9) -0.0120(9) -0.0067(9)
C37 0.0217(12) 0.0275(13) 0.0524(16) -0.0005(10) -0.0094(11) -0.0186(12)
C38 0.0253(13) 0.0300(14) 0.077(2) 0.0032(11) -0.0205(14) -0.0193(15)
C39 0.0389(16) 0.0248(14) 0.079(2) -0.0005(12) -0.0410(16) -0.0044(14)
C40 0.0452(16) 0.0219(13) 0.0480(16) -0.0075(11) -0.0296(13) 0.0019(11)
C41 0.0291(12) 0.0151(11) 0.0347(13) -0.0050(9) -0.0167(10) -0.0014(9)
O6 0.0296(9) 0.0280(9) 0.0197(8) -0.0077(7) -0.0095(7) 0.0004(7)
C42 0.0560(17) 0.0276(13) 0.0199(11) -0.0108(12) -0.0123(11) 0.0019(10)
O7A 0.101(5) 0.0500(17) 0.035(2) -0.040(3) 0.019(3) -0.0220(14)
C43A 0.141(7) 0.078(4) 0.045(2) -0.072(4) 0.012(3) -0.015(2)
C46A 0.095(6) 0.059(3) 0.091(4) -0.030(4) -0.042(3) -0.027(3)
C45A 0.118(4) 0.057(4) 0.054(4) -0.062(4) 0.001(4) -0.017(3)
C44A 0.157(9) 0.092(6) 0.040(2) -0.062(6) -0.004(5) -0.026(3)
O7B 0.101(5) 0.0500(17) 0.035(2) -0.040(3) 0.019(3) -0.0220(14)
C43B 0.141(7) 0.078(4) 0.045(2) -0.072(4) 0.012(3) -0.015(2)
C46B 0.095(6) 0.059(3) 0.091(4) -0.030(4) -0.042(3) -0.027(3)
C45B 0.118(4) 0.057(4) 0.054(4) -0.062(4) 0.001(4) -0.017(3)
C44B 0.157(9) 0.092(6) 0.040(2) -0.062(6) -0.004(5) -0.026(3)
O8A 0.088(5) 0.057(3) 0.071(2) 0.035(3) -0.057(4) -0.023(2)
C47A 0.070(5) 0.152(8) 0.116(8) -0.043(5) -0.020(5) -0.074(8)
C48A 0.095(5) 0.032(3) 0.067(4) -0.016(3) -0.015(3) 0.002(3)
C49A 0.091(5) 0.033(3) 0.074(4) 0.002(3) -0.045(4) -0.011(3)
C50A 0.089(4) 0.029(3) 0.085(5) 0.020(3) -0.022(5) -0.007(3)
O8B 0.088(5) 0.057(3) 0.071(2) 0.035(3) -0.057(4) -0.023(2)
C47B 0.070(5) 0.152(8) 0.116(8) -0.043(5) -0.020(5) -0.074(8)
C49B 0.091(5) 0.033(3) 0.074(4) 0.002(3) -0.045(4) -0.011(3)
C48B 0.095(5) 0.032(3) 0.067(4) -0.016(3) -0.015(3) 0.002(3)
C50B 0.089(4) 0.029(3) 0.085(5) 0.020(3) -0.022(5) -0.007(3)

loop_
_atom_type_symbol
_atom_type_description
_atom_type_scat_dispersion_real
_atom_type_scat_dispersion_imag
_atom_type_scat_source
C C 0.0033 0.0016 'International Tables Vol C Tables 4.2.6.8 and 6.1.1.4'
H H 0.0000 0.0000 'International Tables Vol C Tables 4.2.6.8 and 6.1.1.4'
N N 0.0061 0.0033 'International Tables Vol C Tables 4.2.6.8 and 6.1.1.4'
Nd Nd -0.1943 3.0179 'International Tables Vol C Tables 4.2.6.8 and 6.1.1.4'
O O 0.0106 0.0060 'International Tables Vol C Tables 4.2.6.8 and 6.1.1.4'

loop_
_geom_angle_atom_site_label_1
_geom_angle_atom_site_label_2
_geom_angle_atom_site_label_3
_geom_angle
O3 Nd1 O5 149.61(5)
O3 Nd1 O1 95.98(5)
O5 Nd1 O1 83.53(5)
O3 Nd1 O4 126.54(5)
O5 Nd1 O4 82.02(5)
O1 Nd1 O4 70.26(5)
O3 Nd1 N1 75.80(5)
O5 Nd1 N1 75.80(5)
O1 Nd1 N1 68.58(5)
O4 Nd1 N1 134.87(5)
O3 Nd1 O2 80.34(5)
O5 Nd1 O2 75.98(5)
O1 Nd1 O2 126.91(5)
O4 Nd1 O2 149.33(5)
N1 Nd1 O2 59.12(5)
O3 Nd1 N2 71.38(5)
O5 Nd1 N2 138.97(5)
O1 Nd1 N2 96.88(5)
O4 Nd1 N2 60.17(5)
N1 Nd1 N2 142.39(5)
O2 Nd1 N2 130.04(5)
O3 Nd1 N3 128.04(6)
O5 Nd1 N3 67.78(5)
O1 Nd1 N3 132.20(5)
O4 Nd1 N3 68.59(5)
N1 Nd1 N3 132.91(5)
O2 Nd1 N3 83.30(5)
N2 Nd1 N3 82.99(5)
O3 Nd1 O6 72.47(5)
O5 Nd1 O6 111.98(5)
O1 Nd1 O6 164.14(5)
O4 Nd1 O6 107.47(5)
N1 Nd1 O6 117.17(5)
O2 Nd1 O6 63.04(5)
N2 Nd1 O6 69.45(5)
N3 Nd1 O6 56.20(5)
C1 O1 Nd1 131.31(13)
O1 C1 C2 120.7(2)
O1 C1 C6 122.53(19)
C2 C1 C6 116.8(2)
C3 C2 C1 121.8(2)
C3 C2 H2 119.1
C1 C2 H2 119.1
C2 C3 C4 121.1(2)
C2 C3 H3 119.4
C4 C3 H3 119.4
C5 C4 C3 118.4(2)
C5 C4 H4 120.8
C3 C4 H4 120.8
C4 C5 C6 122.0(2)
C4 C5 H5 119.0
C6 C5 H5 119.0
C5 C6 C1 119.7(2)
C5 C6 C7 117.5(2)
C1 C6 C7 122.74(19)
N1 C7 C6 125.71(19)
N1 C7 H7 117.1
C6 C7 H7 117.1
C7 N1 C8 118.07(18)
C7 N1 Nd1 125.63(14)
C8 N1 Nd1 115.33(13)
C13 C8 C9 119.0(2)
C13 C8 N1 116.70(18)
C9 C8 N1 124.2(2)
C10 C9 C8 119.9(2)
C10 C9 H9 120.0
C8 C9 H9 120.0
C11 C10 C9 120.2(2)
C11 C10 H10 119.9
C9 C10 H10 119.9
C10 C11 C12 120.7(2)
C10 C11 H11 119.6
C12 C11 H11 119.6
C13 C12 C11 119.0(2)
C13 C12 H12 120.5
C11 C12 H12 120.5
C12 C13 O2 124.0(2)
C12 C13 C8 121.1(2)
O2 C13 C8 114.98(18)
C13 O2 C14 116.81(18)
C13 O2 Nd1 115.79(13)
C14 O2 Nd1 127.28(14)
O2 C14 H14A 109.5
O2 C14 H14B 109.5
H14A C14 H14B 109.5
O2 C14 H14C 109.5
H14A C14 H14C 109.5
H14B C14 H14C 109.5
C15 O3 Nd1 145.19(13)
O3 C15 C16 119.99(19)
O3 C15 C20 122.68(18)
C16 C15 C20 117.33(18)
C17 C16 C15 121.6(2)
C17 C16 H16 119.2
C15 C16 H16 119.2
C16 C17 C18 121.1(2)
C16 C17 H17 119.5
C18 C17 H17 119.5
C19 C18 C17 118.6(2)
C19 C18 H18 120.7
C17 C18 H18 120.7
C18 C19 C20 122.0(2)
C18 C19 H19 119.0
C20 C19 H19 119.0
C19 C20 C15 119.30(18)
C19 C20 C21 116.30(18)
C15 C20 C21 124.40(18)
N2 C21 C20 128.47(19)
N2 C21 H21 115.8
C20 C21 H21 115.8
C21 N2 C22 116.29(17)
C21 N2 Nd1 126.67(13)
C22 N2 Nd1 116.80(12)
C23 C22 C27 118.03(19)
C23 C22 N2 124.43(18)
C27 C22 N2 117.43(18)
C24 C23 C22 121.0(2)
C24 C23 H23 119.5
C22 C23 H23 119.5
C25 C24 C23 119.8(2)
C25 C24 H24 120.1
C23 C24 H24 120.1
C24 C25 C26 120.7(2)
C24 C25 H25 119.7
C26 C25 H25 119.7
C27 C26 C25 119.1(2)
C27 C26 H26 120.5
C25 C26 H26 120.5
O4 C27 C26 123.12(19)
O4 C27 C22 115.40(17)
C26 C27 C22 121.49(19)
C27 O4 C28 117.21(16)
C27 O4 Nd1 121.61(12)
C28 O4 Nd1 117.50(12)
O4 C28 H28A 109.5
O4 C28 H28B 109.5
H28A C28 H28B 109.5
O4 C28 H28C 109.5
H28A C28 H28C 109.5
H28B C28 H28C 109.5
C29 O5 Nd1 148.97(14)
O5 C29 C30 120.0(2)
O5 C29 C34 122.60(19)
C30 C29 C34 117.4(2)
C31 C30 C29 121.4(2)
C31 C30 H30 119.3
C29 C30 H30 119.3
C30 C31 C32 120.8(2)
C30 C31 H31 119.6
C32 C31 H31 119.6
C33 C32 C31 119.3(2)
C33 C32 H32 120.4
C31 C32 H32 120.4
C32 C33 C34 121.8(2)
C32 C33 H33 119.1
C34 C33 H33 119.1
C33 C34 C29 119.3(2)
C33 C34 C35 117.6(2)
C29 C34 C35 123.02(19)
N3 C35 C34 127.2(2)
N3 C35 H35 116.4
C34 C35 H35 116.4
C35 N3 C36 116.84(19)
C35 N3 Nd1 130.13(15)
C36 N3 Nd1 112.85(13)
C41 C36 C37 119.3(2)
C41 C36 N3 117.1(2)
C37 C36 N3 123.5(2)
C38 C37 C36 120.1(3)
C38 C37 H37 120.0
C36 C37 H37 120.0
C39 C38 C37 119.9(3)
C39 C38 H38 120.1
C37 C38 H38 120.1
C38 C39 C40 121.4(3)
C38 C39 H39 119.3
C40 C39 H39 119.3
C41 C40 C39 118.6(3)
C41 C40 H40 120.7
C39 C40 H40 120.7
O6 C41 C40 124.4(2)
O6 C41 C36 114.78(19)
C40 C41 C36 120.8(2)
C41 O6 C42 117.70(19)
C41 O6 Nd1 110.41(13)
C42 O6 Nd1 123.21(15)
O6 C42 H42A 109.5
O6 C42 H42B 109.5
H42A C42 H42B 109.5
O6 C42 H42C 109.5
H42A C42 H42C 109.5
H42B C42 H42C 109.5
C43A O7A C46A 102.7(7)
O7A C43A C44A 107.6(6)
O7A C43A H43A 110.2
C44A C43A H43A 110.2
O7A C43A H43B 110.2
C44A C43A H43B 110.2
H43A C43A H43B 108.5
O7A C46A C45A 105.4(6)
O7A C46A H46A 110.7
C45A C46A H46A 110.7
O7A C46A H46B 110.7
C45A C46A H46B 110.7
H46A C46A H46B 108.8
C46A C45A C44A 97.7(6)
C46A C45A H45A 112.2
C44A C45A H45A 112.2
C46A C45A H45B 112.2
C44A C45A H45B 112.2
H45A C45A H45B 109.8
C43A C44A C45A 105.0(6)
C43A C44A H44A 110.7
C45A C44A H44A 110.7
C43A C44A H44B 110.7
C45A C44A H44B 110.7
H44A C44A H44B 108.8
C46B O7B C43B 104.7(18)
O7B C43B C44B 113.7(17)
O7B C43B H43C 108.8
C44B C43B H43C 108.8
O7B C43B H43D 108.8
C44B C43B H43D 108.8
H43C C43B H43D 107.7
O7B C46B C45B 102.9(15)
O7B C46B H46C 111.2
C45B C46B H46C 111.2
O7B C46B H46D 111.2
C45B C46B H46D 111.2
H46C C46B H46D 109.1
C46B C45B C44B 106.6(14)
C46B C45B H45C 110.4
C44B C45B H45C 110.4
C46B C45B H45D 110.4
C44B C45B H45D 110.4
H45C C45B H45D 108.6
C43B C44B C45B 96.6(15)
C43B C44B H44C 112.4
C45B C44B H44C 112.4
C43B C44B H44D 112.4
C45B C44B H44D 112.4
H44C C44B H44D 110.0
C47A O8A C50A 99.7(6)
O8A C47A C48A 104.3(5)
O8A C47A H47A 110.9
C48A C47A H47A 110.9
O8A C47A H47B 110.9
C48A C47A H47B 110.9
H47A C47A H47B 108.9
C49A C48A C47A 98.4(5)
C49A C48A H48A 112.1
C47A C48A H48A 112.1
C49A C48A H48B 112.1
C47A C48A H48B 112.1
H48A C48A H48B 109.7
C50A C49A C48A 103.5(5)
C50A C49A H49A 111.1
C48A C49A H49A 111.1
C50A C49A H49B 111.1
C48A C49A H49B 111.1
H49A C49A H49B 109.0
O8A C50A C49A 109.0(5)
O8A C50A H50A 109.9
C49A C50A H50A 109.9
O8A C50A H50B 109.9
C49A C50A H50B 109.9
H50A C50A H50B 108.3
C47B O8B C50B 112.2(11)
O8B C47B C48B 103.6(10)
O8B C47B H47C 111.0
C48B C47B H47C 111.0
O8B C47B H47D 111.0
C48B C47B H47D 111.0
H47C C47B H47D 109.0
C50B C49B C48B 108.0(9)
C50B C49B H49C 110.1
C48B C49B H49C 110.1
C50B C49B H49D 110.1
C48B C49B H49D 110.1
H49C C49B H49D 108.4
C47B C48B C49B 98.9(10)
C47B C48B H48C 112.0
C49B C48B H48C 112.0
C47B C48B H48D 112.0
C49B C48B H48D 112.0
H48C C48B H48D 109.7
O8B C50B C49B 101.4(9)
O8B C50B H50C 111.5
C49B C50B H50C 111.5
O8B C50B H50D 111.5
C49B C50B H50D 111.5
H50C C50B H50D 109.3

loop_
_geom_bond_atom_site_label_1
_geom_bond_atom_site_label_2
_geom_bond_distance
Nd1 O3 2.2676(14)
Nd1 O5 2.2922(14)
Nd1 O1 2.3113(15)
Nd1 O4 2.6104(14)
Nd1 N1 2.6311(17)
Nd1 O2 2.6736(15)
Nd1 N2 2.6778(17)
Nd1 N3 2.7104(18)
Nd1 O6 2.8590(16)
O1 C1 1.304(3)
C1 C2 1.416(3)
C1 C6 1.424(3)
C2 C3 1.379(3)
C2 H2 0.9500
C3 C4 1.390(4)
C3 H3 0.9500
C4 C5 1.379(3)
C4 H4 0.9500
C5 C6 1.407(3)
C5 H5 0.9500
C6 C7 1.452(3)
C7 N1 1.281(3)
C7 H7 0.9500
N1 C8 1.421(3)
C8 C13 1.394(3)
C8 C9 1.395(3)
C9 C10 1.389(3)
C9 H9 0.9500
C10 C11 1.376(4)
C10 H10 0.9500
C11 C12 1.389(4)
C11 H11 0.9500
C12 C13 1.383(3)
C12 H12 0.9500
C13 O2 1.386(3)
O2 C14 1.430(3)
C14 H14A 0.9800
C14 H14B 0.9800
C14 H14C 0.9800
O3 C15 1.303(2)
C15 C16 1.418(3)
C15 C20 1.423(3)
C16 C17 1.379(3)
C16 H16 0.9500
C17 C18 1.395(3)
C17 H17 0.9500
C18 C19 1.378(3)
C18 H18 0.9500
C19 C20 1.413(3)
C19 H19 0.9500
C20 C21 1.450(3)
C21 N2 1.296(3)
C21 H21 0.9500
N2 C22 1.431(2)
C22 C23 1.395(3)
C22 C27 1.400(3)
C23 C24 1.388(3)
C23 H23 0.9500
C24 C25 1.383(3)
C24 H24 0.9500
C25 C26 1.390(3)
C25 H25 0.9500
C26 C27 1.387(3)
C26 H26 0.9500
C27 O4 1.380(2)
O4 C28 1.438(2)
C28 H28A 0.9800
C28 H28B 0.9800
C28 H28C 0.9800
O5 C29 1.291(3)
C29 C30 1.422(3)
C29 C34 1.426(3)
C30 C31 1.378(3)
C30 H30 0.9500
C31 C32 1.398(4)
C31 H31 0.9500
C32 C33 1.367(4)
C32 H32 0.9500
C33 C34 1.414(3)
C33 H33 0.9500
C34 C35 1.440(3)
C35 N3 1.295(3)
C35 H35 0.9500
N3 C36 1.426(3)
C36 C41 1.399(3)
C36 C37 1.399(3)
C37 C38 1.384(4)
C37 H37 0.9500
C38 C39 1.378(5)
C38 H38 0.9500
C39 C40 1.395(4)
C39 H39 0.9500
C40 C41 1.387(3)
C40 H40 0.9500
C41 O6 1.378(3)
O6 C42 1.437(3)
C42 H42A 0.9800
C42 H42B 0.9800
C42 H42C 0.9800
O7A C43A 1.436(4)
O7A C46A 1.436(4)
C43A C44A 1.503(3)
C43A H43A 0.9900
C43A H43B 0.9900
C46A C45A 1.501(3)
C46A H46A 0.9900
C46A H46B 0.9900
C45A C44A 1.504(3)
C45A H45A 0.9900
C45A H45B 0.9900
C44A H44A 0.9900
C44A H44B 0.9900
O7B C46B 1.436(4)
O7B C43B 1.436(4)
C43B C44B 1.503(3)
C43B H43C 0.9900
C43B H43D 0.9900
C46B C45B 1.502(3)
C46B H46C 0.9900
C46B H46D 0.9900
C45B C44B 1.503(4)
C45B H45C 0.9900
C45B H45D 0.9900
C44B H44C 0.9900
C44B H44D 0.9900
O8A C47A 1.435(4)
O8A C50A 1.437(4)
C47A C48A 1.507(3)
C47A H47A 0.9900
C47A H47B 0.9900
C48A C49A 1.504(3)
C48A H48A 0.9900
C48A H48B 0.9900
C49A C50A 1.501(3)
C49A H49A 0.9900
C49A H49B 0.9900
C50A H50A 0.9900
C50A H50B 0.9900
O8B C47B 1.434(4)
O8B C50B 1.436(4)
C47B C48B 1.501(3)
C47B H47C 0.9900
C47B H47D 0.9900
C49B C50B 1.504(3)
C49B C48B 1.505(3)
C49B H49C 0.9900
C49B H49D 0.9900
C48B H48C 0.9900
C48B H48D 0.9900
C50B H50C 0.9900
C50B H50D 0.9900

loop_
_geom_hbond_atom_site_label_D
_geom_hbond_atom_site_label_H
_geom_hbond_atom_site_label_A
_geom_hbond_site_symmetry_A
_geom_hbond_distance_DH
_geom_hbond_distance_HA
_geom_hbond_distance_DA
_geom_hbond_angle_DHA
_geom_hbond_publ_flag
C28 H28B O5 . 0.98 2.61 3.174(3) 116.6 yes
C35 H35 O8A^a^ 1_655 0.95 2.54 3.413(6) 152.9 yes
C40 H40 O7A^a^ 2_766 0.95 2.63 3.545(7) 160.8 yes

loop_
_geom_torsion_atom_site_label_1
_geom_torsion_atom_site_label_2
_geom_torsion_atom_site_label_3
_geom_torsion_atom_site_label_4
_geom_torsion
Nd1 O1 C1 C2 -133.63(18)
Nd1 O1 C1 C6 46.4(3)
O1 C1 C2 C3 176.5(2)
C6 C1 C2 C3 -3.6(3)
C1 C2 C3 C4 1.9(4)
C2 C3 C4 C5 0.9(4)
C3 C4 C5 C6 -1.9(4)
C4 C5 C6 C1 0.1(3)
C4 C5 C6 C7 178.7(2)
O1 C1 C6 C5 -177.5(2)
C2 C1 C6 C5 2.6(3)
O1 C1 C6 C7 4.0(3)
C2 C1 C6 C7 -176.0(2)
C5 C6 C7 N1 166.2(2)
C1 C6 C7 N1 -15.2(3)
C6 C7 N1 C8 176.34(19)
C6 C7 N1 Nd1 -15.5(3)
C7 N1 C8 C13 136.6(2)
Nd1 N1 C8 C13 -32.8(2)
C7 N1 C8 C9 -46.5(3)
Nd1 N1 C8 C9 144.17(17)
C13 C8 C9 C10 0.8(3)
N1 C8 C9 C10 -176.06(19)
C8 C9 C10 C11 -2.5(3)
C9 C10 C11 C12 1.6(4)
C10 C11 C12 C13 1.0(4)
C11 C12 C13 O2 176.7(2)
C11 C12 C13 C8 -2.7(4)
C9 C8 C13 C12 1.8(3)
N1 C8 C13 C12 178.9(2)
C9 C8 C13 O2 -177.62(18)
N1 C8 C13 O2 -0.5(3)
C12 C13 O2 C14 29.9(3)
C8 C13 O2 C14 -150.7(2)
C12 C13 O2 Nd1 -146.27(19)
C8 C13 O2 Nd1 33.1(2)
Nd1 O3 C15 C16 -168.17(17)
Nd1 O3 C15 C20 11.7(4)
O3 C15 C16 C17 -177.6(2)
C20 C15 C16 C17 2.5(3)
C15 C16 C17 C18 0.0(4)
C16 C17 C18 C19 -1.2(4)
C17 C18 C19 C20 -0.3(3)
C18 C19 C20 C15 2.9(3)
C18 C19 C20 C21 -177.3(2)
O3 C15 C20 C19 176.26(19)
C16 C15 C20 C19 -3.9(3)
O3 C15 C20 C21 -3.6(3)
C16 C15 C20 C21 176.3(2)
C19 C20 C21 N2 172.4(2)
C15 C20 C21 N2 -7.8(3)
C20 C21 N2 C22 -174.1(2)
C20 C21 N2 Nd1 11.7(3)
C21 N2 C22 C23 30.3(3)
Nd1 N2 C22 C23 -155.00(16)
C21 N2 C22 C27 -153.67(19)
Nd1 N2 C22 C27 21.1(2)
C27 C22 C23 C24 1.6(3)
N2 C22 C23 C24 177.6(2)
C22 C23 C24 C25 -0.7(3)
C23 C24 C25 C26 -0.3(4)
C24 C25 C26 C27 0.5(4)
C25 C26 C27 O4 -178.9(2)
C25 C26 C27 C22 0.4(3)
C23 C22 C27 O4 177.93(18)
N2 C22 C27 O4 1.6(3)
C23 C22 C27 C26 -1.4(3)
N2 C22 C27 C26 -177.8(2)
C26 C27 O4 C28 -3.9(3)
C22 C27 O4 C28 176.77(19)
C26 C27 O4 Nd1 153.98(17)
C22 C27 O4 Nd1 -25.4(2)
Nd1 O5 C29 C30 176.72(18)
Nd1 O5 C29 C34 -3.6(4)
O5 C29 C30 C31 179.4(2)
C34 C29 C30 C31 -0.3(3)
C29 C30 C31 C32 -0.9(4)
C30 C31 C32 C33 1.2(4)
C31 C32 C33 C34 -0.4(4)
C32 C33 C34 C29 -0.8(3)
C32 C33 C34 C35 176.9(2)
O5 C29 C34 C33 -178.6(2)
C30 C29 C34 C33 1.1(3)
O5 C29 C34 C35 3.8(3)
C30 C29 C34 C35 -176.5(2)
C33 C34 C35 N3 -176.8(2)
C29 C34 C35 N3 0.8(4)
C34 C35 N3 C36 179.7(2)
C34 C35 N3 Nd1 -5.6(3)
C35 N3 C36 C41 -143.2(2)
Nd1 N3 C36 C41 41.2(2)
C35 N3 C36 C37 40.6(3)
Nd1 N3 C36 C37 -135.0(2)
C41 C36 C37 C38 0.9(4)
N3 C36 C37 C38 177.1(2)
C36 C37 C38 C39 -0.4(4)
C37 C38 C39 C40 -0.1(4)
C38 C39 C40 C41 0.2(4)
C39 C40 C41 O6 -178.6(2)
C39 C40 C41 C36 0.4(4)
C37 C36 C41 O6 178.1(2)
N3 C36 C41 O6 1.7(3)
C37 C36 C41 C40 -0.9(3)
N3 C36 C41 C40 -177.3(2)
C40 C41 O6 C42 -10.2(3)
C36 C41 O6 C42 170.8(2)
C40 C41 O6 Nd1 138.6(2)
C36 C41 O6 Nd1 -40.4(2)
C46A O7A C43A C44A 20.4(11)
C43A O7A C46A C45A -42.4(11)
O7A C46A C45A C44A 46.2(10)
O7A C43A C44A C45A 8.3(12)
C46A C45A C44A C43A -31.7(10)
C46B O7B C43B C44B -7(3)
C43B O7B C46B C45B 28(3)
O7B C46B C45B C44B -41(3)
O7B C43B C44B C45B -17(3)
C46B C45B C44B C43B 34(2)
C50A O8A C47A C48A 48.0(8)
O8A C47A C48A C49A -48.3(8)
C47A C48A C49A C50A 28.1(7)
C47A O8A C50A C49A -28.7(8)
C48A C49A C50A O8A -0.7(8)
C50B O8B C47B C48B 28.7(18)
O8B C47B C48B C49B -38.0(15)
C50B C49B C48B C47B 36.4(14)
C47B O8B C50B C49B -5.4(15)
C48B C49B C50B O8B -20.3(13)
